data_4344234
loop_
_publ_author_name
'Little, J.L.'
'Whitesell, M.A.'
'Kester, J.G.'
'Folting, K.'
'Todd, L.J.'

_publ_section_title
;
 Synthesis of icosahedral boranes containing bismuth
;
_journal_name_full 'Inorganic Chemistry'
_journal_page_first 804
_journal_page_last 808
_journal_volume 29
_journal_year 1990
_chemical_formula_sum 'B10 Bi2 H10'
_chemical_name_systematic 'Bi2 (B10 H10)'
_space_group_IT_number 2
_symmetry_space_group_name_Hall '-P 1'
_symmetry_space_group_name_H-M 'P -1'
_cell_angle_alpha 91.07
_cell_angle_beta 99.51
_cell_angle_gamma 106.7
_cell_formula_units_Z 2
_cell_length_a 12.174
_cell_length_b 14.07
_cell_length_c 12.135
_cell_volume 1958.731
_citation_journal_id_ASTM INOCAJ
_cod_data_source_file Little_INOCAJ_1990_1821.cif
_cod_data_source_block H10B10Bi2
_cod_original_formula_sum 'H10 B10 Bi2'
_cod_database_code 4344234

loop_
_symmetry_equiv_pos_as_xyz
x,y,z
-x,-y,-z

loop_
_atom_site_label
_atom_site_type_symbol
_atom_site_fract_x
_atom_site_fract_y
_atom_site_fract_z
_atom_site_occupancy
_atom_site_U_iso_or_equiv
B2 B 0.793 0.2302 0.9222 1 0.0
B5 B 0.7986 0.4354 0.9315 1 0.0
B9 B 0.7201 0.4212 0.7793 1 0.0
B10 B 0.8742 0.4217 0.8212 1 0.0
B4 B 0.6229 0.2862 0.7365 1 0.0
B7 B 0.863 0.2883 0.8093 1 0.0
B1 B 0.7578 0.3252 0.9993 1 0.0
Bi2 Bi 0.5886 0.3828 0.9119 1 0.0
B6 B 0.8778 0.3519 0.9396 1 0.0
Bi1 Bi 0.5853 0.1719 0.9025 1 0.0
B8 B 0.763 0.3241 0.717 1 0.0
B3 B 0.7202 0.2082 0.7703 1 0.0
